data_7236222
loop_
_publ_author_name
'Behbehani, Haider'
'Ibrahim, Hamada Mohamed'

_publ_section_title
;
 An efficient ultrasonic-mediated one-pot synthesis of
 2,3,6,7,9-pentaazabicyclo[3.3.1]nonanes via a N,N-dimethylformamide
 dimethylacetal catalyzed Mannich-like reaction
;
_journal_issue 58
_journal_name_full 'RSC Advances'
_journal_page_first 52700
_journal_paper_doi 10.1039/C6RA09210A
_journal_volume 6
_journal_year 2016
_chemical_formula_sum 'C30 H29 Cl2 N7 O3 S3'
_chemical_formula_weight 702.68
_chemical_name_common 3s
_space_group_crystal_system monoclinic
_space_group_IT_number 15
_space_group_name_Hall '-C 2yc'
_space_group_name_H-M_alt 'C 1 2/c 1'
_atom_sites_solution_hydrogens geom
_atom_sites_solution_primary direct
_atom_sites_solution_secondary difmap
_audit_update_record
;
2016-03-29 deposited with the CCDC.
2016-05-23 downloaded from the CCDC.
;
_cell_angle_alpha 90
_cell_angle_beta 104.459(7)
_cell_angle_gamma 90
_cell_formula_units_Z 8
_cell_length_a 25.9316(14)
_cell_length_b 10.1997(6)
_cell_length_c 25.1998(18)
_cell_measurement_reflns_used 8329
_cell_measurement_temperature 293.(2)
_cell_measurement_theta_max 25.0
_cell_measurement_theta_min 3.1
_cell_volume 6454.1(7)
_computing_structure_refinement 'SHELXL-97 (Sheldrick, 2008)'
_computing_structure_solution 'SHELXS-97 (Sheldrick, 2008)'
_diffrn_ambient_temperature 293.(2)
_diffrn_detector_area_resol_mean 10.000
_diffrn_measured_fraction_theta_full 0.997
_diffrn_measured_fraction_theta_max 0.997
_diffrn_measurement_device_type 'Rigaku R-AXIS RAPID'
_diffrn_measurement_method \w
_diffrn_radiation_type 'Mo K\a'
_diffrn_radiation_wavelength 0.71075
_diffrn_reflns_av_R_equivalents 0.0292
_diffrn_reflns_av_sigmaI/netI 0.0239
_diffrn_reflns_limit_h_max 30
_diffrn_reflns_limit_h_min -29
_diffrn_reflns_limit_k_max 12
_diffrn_reflns_limit_k_min -12
_diffrn_reflns_limit_l_max 29
_diffrn_reflns_limit_l_min -29
_diffrn_reflns_number 24818
_diffrn_reflns_theta_full 25.00
_diffrn_reflns_theta_max 25.00
_diffrn_reflns_theta_min 3.10
_exptl_absorpt_coefficient_mu 0.440
_exptl_absorpt_correction_T_max 0.949
_exptl_absorpt_correction_T_min 0.611
_exptl_absorpt_correction_type multi-scan
_exptl_absorpt_process_details 'ABSCOR (Rigaku, 1995)'
_exptl_crystal_colour yellow
_exptl_crystal_density_diffrn 1.446
_exptl_crystal_density_method 'not measured'
_exptl_crystal_description Block
_exptl_crystal_F_000 2912
_exptl_crystal_size_max 0.220
_exptl_crystal_size_mid 0.180
_exptl_crystal_size_min 0.120
_refine_diff_density_max 0.471
_refine_diff_density_min -0.432
_refine_ls_extinction_method none
_refine_ls_goodness_of_fit_ref 1.122
_refine_ls_hydrogen_treatment mixed
_refine_ls_matrix_type full
_refine_ls_number_parameters 447
_refine_ls_number_reflns 5669
_refine_ls_number_restraints 66
_refine_ls_restrained_S_all 1.148
_refine_ls_R_factor_all 0.0618
_refine_ls_R_factor_gt 0.0477
_refine_ls_shift/su_max 0.012
_refine_ls_shift/su_mean 0.000
_refine_ls_structure_factor_coef Fsqd
_refine_ls_weighting_details 'calc w=1/[\s^2^(Fo^2^)+(0.0838P)^2^+2.7557P] where P=(Fo^2^+2Fc^2^)/3'
_refine_ls_weighting_scheme calc
_refine_ls_wR_factor_gt 0.1411
_refine_ls_wR_factor_ref 0.1551
_reflns_number_gt 4197
_reflns_number_total 5669
_reflns_threshold_expression >2sigma(I)
_cod_data_source_file c6ra09210a1.cif
_cod_data_source_block I
_cod_database_code 7236222

loop_
_space_group_symop_operation_xyz
'x, y, z'
'-x, y, -z+1/2'
'x+1/2, y+1/2, z'
'-x+1/2, y+1/2, -z+1/2'
'-x, -y, -z'
'x, -y, z-1/2'
'-x+1/2, -y+1/2, -z'
'x+1/2, -y+1/2, z-1/2'

loop_
_atom_site_type_symbol
_atom_site_label
_atom_site_fract_x
_atom_site_fract_y
_atom_site_fract_z
_atom_site_U_iso_or_equiv
_atom_site_adp_type
_atom_site_calc_flag
_atom_site_refinement_flags
_atom_site_occupancy
_atom_site_disorder_assembly
_atom_site_disorder_group
O O3A 0.1311(2) 0.0534(4) 0.63692(16) 0.1158(13) Uani d PU 0.806(3) A 1
S S3A 0.14144(5) 0.13182(11) 0.68900(4) 0.0785(4) Uani d PU 0.806(3) A 1
C C29A 0.0806(6) 0.1882(16) 0.6927(7) 0.112(2) Uani d PU 0.806(3) A 1
H H29A 0.0679 0.2513 0.6641 0.168 Uiso calc PR 0.806(3) A 1
H H29B 0.0835 0.2289 0.7277 0.168 Uiso calc PR 0.806(3) A 1
H H29C 0.056 0.1163 0.6883 0.168 Uiso calc PR 0.806(3) A 1
C C30A 0.1504(4) 0.0192(9) 0.7465(2) 0.1016(18) Uani d PU 0.806(3) A 1
H H30A 0.1841 -0.0242 0.7518 0.152 Uiso calc PR 0.806(3) A 1
H H30B 0.1224 -0.0448 0.739 0.152 Uiso calc PR 0.806(3) A 1
H H30C 0.1494 0.067 0.779 0.152 Uiso calc PR 0.806(3) A 1
O O3B 0.1628(8) 0.0848(17) 0.6516(6) 0.098(3) Uani d PU 0.194(3) A 2
S S3B 0.1092(3) 0.0472(6) 0.6770(2) 0.1054(17) Uani d PU 0.194(3) A 2
C C29B 0.074(3) 0.211(7) 0.695(3) 0.113(4) Uani d PU 0.194(3) A 2
H H29D 0.046 0.2361 0.6641 0.17 Uiso calc PR 0.194(3) A 2
H H29E 0.1 0.2803 0.7036 0.17 Uiso calc PR 0.194(3) A 2
H H29F 0.0598 0.1952 0.7261 0.17 Uiso calc PR 0.194(3) A 2
C C30B 0.1551(16) 0.029(4) 0.7313(11) 0.095(3) Uani d PU 0.194(3) A 2
H H30D 0.1733 -0.052 0.7296 0.143 Uiso calc PR 0.194(3) A 2
H H30E 0.1399 0.0282 0.7623 0.143 Uiso calc PR 0.194(3) A 2
H H30F 0.1798 0.1006 0.7348 0.143 Uiso calc PR 0.194(3) A 2
Cl Cl1 0.44508(4) 0.57027(12) 0.64458(6) 0.1192(4) Uani d . 1.0 . .
Cl Cl2 -0.14487(4) 0.20989(16) 0.45210(5) 0.1269(5) Uani d . 1.0 . .
S S1 0.21261(3) 0.55433(8) 0.41196(3) 0.0655(2) Uani d . 1.0 . .
S S2 0.07477(3) 0.57705(8) 0.63741(3) 0.0715(3) Uani d . 1.0 . .
O O1 0.07751(8) 0.3720(2) 0.41141(8) 0.0716(6) Uani d . 1.0 . .
O O2 0.22142(8) 0.4375(2) 0.67818(8) 0.0745(6) Uani d . 1.0 . .
N N1 0.22731(8) 0.3676(2) 0.55362(8) 0.0550(5) Uani d . 1.0 . .
N N2 0.20089(9) 0.4079(2) 0.50370(8) 0.0538(5) Uani d . 1.0 . .
N N3 0.08779(9) 0.2961(2) 0.53317(8) 0.0544(5) Uani d . 1.0 . .
N N4 0.10508(9) 0.3639(2) 0.58007(8) 0.0530(5) Uani d . 1.0 . .
N N5 0.17168(9) 0.1848(2) 0.54750(8) 0.0574(5) Uani d . 1.0 . .
H H5 0.1801 0.103 0.5494 0.069 Uiso calc R 1.0 . .
N N6 0.14884(10) 0.6531(3) 0.32718(10) 0.0702(7) Uani d . 1.0 . .
N N7 0.11161(11) 0.6901(3) 0.72948(10) 0.0700(7) Uani d . 1.0 . .
C C1 0.19700(10) 0.2876(3) 0.58384(10) 0.0536(6) Uani d . 1.0 . .
H H1 0.2215 0.2489 0.616 0.064 Uiso calc R 1.0 . .
C C2 0.15410(10) 0.3596(3) 0.48246(9) 0.0513(6) Uani d . 1.0 . .
C C3 0.12910(10) 0.2470(3) 0.50711(10) 0.0529(6) Uani d . 1.0 . .
H H3 0.1133 0.1837 0.4784 0.064 Uiso calc R 1.0 . .
C C4 0.15585(10) 0.3709(3) 0.60231(10) 0.0518(6) Uani d . 1.0 . .
C C5 0.27888(11) 0.4171(3) 0.57568(10) 0.0537(6) Uani d . 1.0 . .
C C6 0.31528(11) 0.3459(3) 0.61517(11) 0.0613(7) Uani d . 1.0 . .
H H6 0.3051 0.2664 0.6275 0.074 Uiso calc R 1.0 . .
C C7 0.36632(12) 0.3925(3) 0.63613(13) 0.0699(8) Uani d . 1.0 . .
H H7 0.3906 0.3446 0.6624 0.084 Uiso calc R 1.0 . .
C C8 0.38093(12) 0.5099(4) 0.61793(14) 0.0727(8) Uani d . 1.0 . .
C C9 0.34522(14) 0.5823(3) 0.57889(14) 0.0809(9) Uani d . 1.0 . .
H H9 0.3555 0.6622 0.567 0.097 Uiso calc R 1.0 . .
C C10 0.29460(13) 0.5359(3) 0.55779(13) 0.0712(8) Uani d . 1.0 . .
H H10 0.2707 0.5842 0.5314 0.085 Uiso calc R 1.0 . .
C C11 0.12334(11) 0.4113(3) 0.42916(10) 0.0562(6) Uani d . 1.0 . .
C C12 0.14613(10) 0.5089(3) 0.39800(10) 0.0547(6) Uani d . 1.0 . .
C C13 0.19881(13) 0.6521(3) 0.35438(12) 0.0710(8) Uani d . 1.0 . .
C C14 0.11835(12) 0.5719(3) 0.35071(11) 0.0623(7) Uani d . 1.0 . .
C C15 0.24141(15) 0.7264(4) 0.33750(17) 0.1001(12) Uani d . 1.0 . .
H H15A 0.2748 0.6817 0.3504 0.12 Uiso calc R 1.0 . .
H H15B 0.244 0.8129 0.353 0.12 Uiso calc R 1.0 . .
H H15C 0.233 0.7324 0.2983 0.12 Uiso calc R 1.0 . .
C C16 0.06077(13) 0.5608(4) 0.32284(14) 0.0854(10) Uani d . 1.0 . .
H H16A 0.0402 0.5664 0.3495 0.102 Uiso calc R 1.0 . .
H H16B 0.0542 0.4782 0.3042 0.102 Uiso calc R 1.0 . .
H H16C 0.0508 0.6308 0.2968 0.102 Uiso calc R 1.0 . .
C C17 0.03247(10) 0.2725(3) 0.51463(10) 0.0546(6) Uani d . 1.0 . .
C C18 0.01259(13) 0.1733(3) 0.47778(13) 0.0732(8) Uani d . 1.0 . .
H H18 0.036 0.1198 0.4652 0.088 Uiso calc R 1.0 . .
C C19 -0.04204(14) 0.1524(4) 0.45924(14) 0.0813(9) Uani d . 1.0 . .
H H19 -0.0549 0.085 0.4346 0.098 Uiso calc R 1.0 . .
C C20 -0.07635(13) 0.2308(4) 0.47723(13) 0.0802(9) Uani d . 1.0 . .
C C21 -0.05814(13) 0.3293(4) 0.51356(15) 0.0891(11) Uani d . 1.0 . .
H H21 -0.082 0.3828 0.5255 0.107 Uiso calc R 1.0 . .
C C22 -0.00347(13) 0.3494(4) 0.53277(13) 0.0782(9) Uani d . 1.0 . .
H H22 0.009 0.4155 0.5582 0.094 Uiso calc R 1.0 . .
C C23 0.17468(11) 0.4478(3) 0.65365(10) 0.0540(6) Uani d . 1.0 . .
C C24 0.13881(11) 0.5368(3) 0.67355(10) 0.0566(6) Uani d . 1.0 . .
C C25 0.07006(13) 0.6852(3) 0.68789(13) 0.0716(8) Uani d . 1.0 . .
C C26 0.15148(12) 0.6081(3) 0.72189(10) 0.0611(7) Uani d . 1.0 . .
C C27 0.02139(16) 0.7686(4) 0.68266(18) 0.1057(13) Uani d . 1.0 . .
H H27A 0.0216 0.806 0.7177 0.127 Uiso calc R 1.0 . .
H H27B -0.0099 0.7156 0.6702 0.127 Uiso calc R 1.0 . .
H H27C 0.0213 0.8375 0.6567 0.127 Uiso calc R 1.0 . .
C C28 0.20195(14) 0.6067(4) 0.76530(12) 0.0811(9) Uani d . 1.0 . .
H H28A 0.1943 0.5961 0.8004 0.097 Uiso calc R 1.0 . .
H H28B 0.2205 0.6879 0.7646 0.097 Uiso calc R 1.0 . .
H H28C 0.2238 0.5353 0.759 0.097 Uiso calc R 1.0 . .

loop_
_atom_site_aniso_label
_atom_site_aniso_U_11
_atom_site_aniso_U_22
_atom_site_aniso_U_33
_atom_site_aniso_U_12
_atom_site_aniso_U_13
_atom_site_aniso_U_23
O3A 0.176(4) 0.106(3) 0.073(2) -0.023(2) 0.046(2) -0.0076(18)
S3A 0.0895(8) 0.0761(7) 0.0722(7) -0.0154(6) 0.0245(5) 0.0117(5)
C29A 0.096(4) 0.133(7) 0.109(4) -0.001(3) 0.031(3) 0.016(4)
C30A 0.119(4) 0.112(4) 0.072(3) -0.024(3) 0.020(3) 0.031(3)
O3B 0.133(6) 0.099(6) 0.064(5) -0.019(6) 0.025(5) 0.001(5)
S3B 0.132(3) 0.096(3) 0.082(3) -0.040(3) 0.015(2) 0.004(2)
C29B 0.098(9) 0.136(9) 0.105(9) -0.013(6) 0.023(7) 0.016(8)
C30B 0.111(6) 0.096(6) 0.079(5) -0.028(5) 0.024(5) 0.018(6)
Cl1 0.0614(6) 0.1118(8) 0.1677(11) -0.0140(5) -0.0029(6) -0.0249(7)
Cl2 0.0654(6) 0.2084(14) 0.1006(7) -0.0370(7) 0.0090(5) -0.0206(8)
S1 0.0594(4) 0.0778(5) 0.0552(4) -0.0059(3) 0.0067(3) 0.0134(3)
S2 0.0716(5) 0.0757(5) 0.0621(4) 0.0024(4) 0.0068(4) -0.0218(4)
O1 0.0616(13) 0.0913(15) 0.0561(11) -0.0134(11) 0.0040(9) 0.0055(10)
O2 0.0643(13) 0.0918(15) 0.0616(11) -0.0048(11) 0.0049(10) -0.0191(11)
N1 0.0544(12) 0.0659(14) 0.0436(10) -0.0031(10) 0.0102(9) 0.0059(10)
N2 0.0569(13) 0.0622(13) 0.0426(11) 0.0016(10) 0.0131(10) 0.0009(10)
N3 0.0585(13) 0.0601(13) 0.0446(11) -0.0071(10) 0.0127(10) -0.0101(10)
N4 0.0612(14) 0.0557(12) 0.0419(10) -0.0058(10) 0.0127(10) -0.0049(9)
N5 0.0663(14) 0.0494(12) 0.0555(12) 0.0028(10) 0.0134(11) -0.0041(10)
N6 0.0718(16) 0.0751(16) 0.0609(13) 0.0032(13) 0.0114(12) 0.0183(12)
N7 0.0826(17) 0.0711(16) 0.0568(13) -0.0095(13) 0.0184(13) -0.0168(12)
C1 0.0564(15) 0.0580(15) 0.0465(13) 0.0008(12) 0.0131(11) 0.0034(11)
C2 0.0565(15) 0.0566(15) 0.0415(12) 0.0000(12) 0.0134(11) -0.0029(11)
C3 0.0600(15) 0.0534(15) 0.0466(12) -0.0024(12) 0.0155(12) -0.0064(11)
C4 0.0586(16) 0.0547(15) 0.0424(12) -0.0068(12) 0.0133(11) 0.0003(11)
C5 0.0554(15) 0.0590(16) 0.0474(13) 0.0003(12) 0.0142(12) -0.0063(12)
C6 0.0621(17) 0.0590(16) 0.0609(15) 0.0062(13) 0.0117(13) -0.0013(13)
C7 0.0567(17) 0.076(2) 0.0712(18) 0.0127(15) 0.0042(14) -0.0103(15)
C8 0.0544(17) 0.079(2) 0.081(2) -0.0037(15) 0.0095(15) -0.0188(17)
C9 0.077(2) 0.078(2) 0.085(2) -0.0221(17) 0.0132(18) -0.0005(18)
C10 0.071(2) 0.0713(19) 0.0641(17) -0.0067(15) 0.0030(15) 0.0085(15)
C11 0.0586(17) 0.0648(16) 0.0448(13) 0.0000(13) 0.0124(12) -0.0037(12)
C12 0.0564(15) 0.0606(16) 0.0464(13) 0.0013(12) 0.0114(11) 0.0040(12)
C13 0.071(2) 0.079(2) 0.0610(16) -0.0034(16) 0.0115(15) 0.0172(15)
C14 0.0618(17) 0.0664(18) 0.0560(15) 0.0048(13) 0.0100(13) 0.0036(13)
C15 0.086(3) 0.117(3) 0.093(2) -0.020(2) 0.014(2) 0.040(2)
C16 0.068(2) 0.100(3) 0.078(2) 0.0020(18) -0.0011(17) 0.0228(18)
C17 0.0595(16) 0.0590(15) 0.0450(12) -0.0094(12) 0.0127(12) -0.0009(12)
C18 0.0677(19) 0.075(2) 0.0749(19) -0.0089(15) 0.0141(15) -0.0175(16)
C19 0.077(2) 0.092(2) 0.0718(19) -0.0219(18) 0.0113(17) -0.0154(18)
C20 0.0627(19) 0.114(3) 0.0606(17) -0.0221(19) 0.0091(15) -0.0019(18)
C21 0.0611(19) 0.118(3) 0.090(2) -0.0053(19) 0.0218(17) -0.029(2)
C22 0.0666(19) 0.094(2) 0.0759(19) -0.0124(17) 0.0205(16) -0.0308(18)
C23 0.0592(17) 0.0571(15) 0.0454(13) -0.0109(12) 0.0124(12) -0.0037(11)
C24 0.0677(17) 0.0565(15) 0.0461(13) -0.0108(13) 0.0150(12) -0.0040(11)
C25 0.079(2) 0.0653(19) 0.0699(18) -0.0034(15) 0.0179(16) -0.0194(15)
C26 0.0758(19) 0.0610(16) 0.0469(14) -0.0120(14) 0.0164(13) -0.0053(12)
C27 0.096(3) 0.105(3) 0.110(3) 0.017(2) 0.015(2) -0.041(2)
C28 0.092(2) 0.096(2) 0.0515(15) -0.0042(19) 0.0107(16) -0.0158(16)

loop_
_atom_type_symbol
_atom_type_description
_atom_type_scat_dispersion_real
_atom_type_scat_dispersion_imag
_atom_type_scat_source
C C 0.0033 0.0016 'International Tables Vol C Tables 4.2.6.8 and 6.1.1.4'
H H 0.0000 0.0000 'International Tables Vol C Tables 4.2.6.8 and 6.1.1.4'
N N 0.0061 0.0033 'International Tables Vol C Tables 4.2.6.8 and 6.1.1.4'
O O 0.0106 0.0060 'International Tables Vol C Tables 4.2.6.8 and 6.1.1.4'
S S 0.1246 0.1234 'International Tables Vol C Tables 4.2.6.8 and 6.1.1.4'
Cl Cl 0.1484 0.1585 'International Tables Vol C Tables 4.2.6.8 and 6.1.1.4'

loop_
_geom_angle_atom_site_label_1
_geom_angle_atom_site_label_2
_geom_angle_atom_site_label_3
_geom_angle
O3A S3A C29A 105.2(6)
O3A S3A C30A 108.6(3)
C29A S3A C30A 96.1(6)
S3A C29A H29A 109.5
S3A C29A H29B 109.5
H29A C29A H29B 109.5
S3A C29A H29C 109.5
H29A C29A H29C 109.5
H29B C29A H29C 109.5
S3A C30A H30A 109.5
S3A C30A H30B 109.5
H30A C30A H30B 109.5
S3A C30A H30C 109.5
H30A C30A H30C 109.5
H30B C30A H30C 109.5
C30B S3B O3B 81.0(13)
C30B S3B C29B 101.(3)
O3B S3B C29B 111.(3)
S3B C29B H29D 109.5
S3B C29B H29E 109.5
H29D C29B H29E 109.5
S3B C29B H29F 109.5
H29D C29B H29F 109.5
H29E C29B H29F 109.5
S3B C30B H30D 109.5
S3B C30B H30E 109.5
H30D C30B H30E 109.5
S3B C30B H30F 109.5
H30D C30B H30F 109.5
H30E C30B H30F 109.5
C13 S1 C12 89.81(14)
C25 S2 C24 89.96(15)
N2 N1 C5 118.3(2)
N2 N1 C1 116.3(2)
C5 N1 C1 124.9(2)
C2 N2 N1 118.6(2)
N4 N3 C17 117.7(2)
N4 N3 C3 116.4(2)
C17 N3 C3 125.7(2)
C4 N4 N3 119.2(2)
C1 N5 C3 105.9(2)
C1 N5 H5 127.0
C3 N5 H5 127.0
C13 N6 C14 111.7(2)
C25 N7 C26 111.3(2)
N5 C1 N1 107.03(19)
N5 C1 C4 110.9(2)
N1 C1 C4 110.8(2)
N5 C1 H1 109.4
N1 C1 H1 109.3
C4 C1 H1 109.3
N2 C2 C11 118.5(2)
N2 C2 C3 124.6(2)
C11 C2 C3 116.8(2)
N5 C3 N3 110.3(2)
N5 C3 C2 106.8(2)
N3 C3 C2 110.8(2)
N5 C3 H3 109.6
N3 C3 H3 109.6
C2 C3 H3 109.6
N4 C4 C23 118.8(2)
N4 C4 C1 123.3(2)
C23 C4 C1 117.2(2)
C10 C5 C6 119.0(3)
C10 C5 N1 120.8(2)
C6 C5 N1 120.2(2)
C7 C6 C5 120.5(3)
C7 C6 H6 119.7
C5 C6 H6 119.7
C8 C7 C6 119.5(3)
C8 C7 H7 120.3
C6 C7 H7 120.3
C7 C8 C9 120.9(3)
C7 C8 Cl1 119.8(3)
C9 C8 Cl1 119.3(3)
C10 C9 C8 119.8(3)
C10 C9 H9 120.1
C8 C9 H9 120.1
C9 C10 C5 120.4(3)
C9 C10 H10 119.8
C5 C10 H10 119.8
O1 C11 C2 117.9(2)
O1 C11 C12 120.3(2)
C2 C11 C12 121.8(2)
C14 C12 C11 125.2(3)
C14 C12 S1 109.1(2)
C11 C12 S1 125.5(2)
N6 C13 C15 123.8(3)
N6 C13 S1 114.7(2)
C15 C13 S1 121.5(2)
N6 C14 C12 114.7(3)
N6 C14 C16 117.3(3)
C12 C14 C16 128.0(3)
C13 C15 H15A 109.5
C13 C15 H15B 109.5
H15A C15 H15B 109.5
C13 C15 H15C 109.5
H15A C15 H15C 109.5
H15B C15 H15C 109.5
C14 C16 H16A 109.5
C14 C16 H16B 109.5
H16A C16 H16B 109.5
C14 C16 H16C 109.5
H16A C16 H16C 109.5
H16B C16 H16C 109.5
C22 C17 C18 118.0(3)
C22 C17 N3 120.5(2)
C18 C17 N3 121.6(2)
C17 C18 C19 121.0(3)
C17 C18 H18 119.5
C19 C18 H18 119.5
C20 C19 C18 119.7(3)
C20 C19 H19 120.2
C18 C19 H19 120.2
C19 C20 C21 120.9(3)
C19 C20 Cl2 120.0(3)
C21 C20 Cl2 119.0(3)
C20 C21 C22 119.6(3)
C20 C21 H21 120.2
C22 C21 H21 120.2
C17 C22 C21 120.9(3)
C17 C22 H22 119.5
C21 C22 H22 119.5
O2 C23 C24 120.8(2)
O2 C23 C4 117.6(2)
C24 C23 C4 121.5(2)
C26 C24 C23 126.2(3)
C26 C24 S2 108.8(2)
C23 C24 S2 124.81(19)
N7 C25 C27 123.9(3)
N7 C25 S2 115.1(2)
C27 C25 S2 121.0(3)
N7 C26 C24 114.8(3)
N7 C26 C28 117.2(3)
C24 C26 C28 128.0(3)
C25 C27 H27A 109.5
C25 C27 H27B 109.5
H27A C27 H27B 109.5
C25 C27 H27C 109.5
H27A C27 H27C 109.5
H27B C27 H27C 109.5
C26 C28 H28A 109.5
C26 C28 H28B 109.5
H28A C28 H28B 109.5
C26 C28 H28C 109.5
H28A C28 H28C 109.5
H28B C28 H28C 109.5

loop_
_geom_bond_atom_site_label_1
_geom_bond_atom_site_label_2
_geom_bond_distance
O3A S3A 1.503(4)
S3A C29A 1.705(11)
S3A C30A 1.818(6)
C29A H29A 0.96
C29A H29B 0.96
C29A H29C 0.96
C30A H30A 0.96
C30A H30B 0.96
C30A H30C 0.96
O3B S3B 1.713(19)
S3B C30B 1.58(3)
S3B C29B 2.01(5)
C29B H29D 0.96
C29B H29E 0.96
C29B H29F 0.96
C30B H30D 0.96
C30B H30E 0.96
C30B H30F 0.96
Cl1 C8 1.744(3)
Cl2 C20 1.744(3)
S1 C13 1.723(3)
S1 C12 1.734(3)
S2 C25 1.711(3)
S2 C24 1.732(3)
O1 C11 1.228(3)
O2 C23 1.220(3)
N1 N2 1.338(3)
N1 C5 1.408(3)
N1 C1 1.470(3)
N2 C2 1.295(3)
N3 N4 1.346(3)
N3 C17 1.414(3)
N3 C3 1.477(3)
N4 C4 1.298(3)
N5 C1 1.439(3)
N5 C3 1.448(3)
N5 H5 0.86
N6 C13 1.306(4)
N6 C14 1.378(4)
N7 C25 1.303(4)
N7 C26 1.380(4)
C1 C4 1.525(4)
C1 H1 0.98
C2 C11 1.478(4)
C2 C3 1.526(4)
C3 H3 0.98
C4 C23 1.487(3)
C5 C10 1.389(4)
C5 C6 1.392(4)
C6 C7 1.381(4)
C6 H6 0.93
C7 C8 1.369(5)
C7 H7 0.93
C8 C9 1.384(5)
C9 C10 1.372(4)
C9 H9 0.93
C10 H10 0.93
C11 C12 1.479(4)
C12 C14 1.386(4)
C13 C15 1.487(4)
C14 C16 1.487(4)
C15 H15A 0.96
C15 H15B 0.96
C15 H15C 0.96
C16 H16A 0.96
C16 H16B 0.96
C16 H16C 0.96
C17 C22 1.380(4)
C17 C18 1.383(4)
C18 C19 1.393(4)
C18 H18 0.93
C19 C20 1.356(5)
C19 H19 0.93
C20 C21 1.361(5)
C21 C22 1.394(4)
C21 H21 0.93
C22 H22 0.93
C23 C24 1.474(4)
C24 C26 1.386(4)
C25 C27 1.500(5)
C26 C28 1.481(4)
C27 H27A 0.96
C27 H27B 0.96
C27 H27C 0.96
C28 H28A 0.96
C28 H28B 0.96
C28 H28C 0.96

loop_
_geom_torsion_atom_site_label_1
_geom_torsion_atom_site_label_2
_geom_torsion_atom_site_label_3
_geom_torsion_atom_site_label_4
_geom_torsion
C5 N1 N2 C2 177.9(2)
C1 N1 N2 C2 -9.7(3)
C17 N3 N4 C4 170.1(2)
C3 N3 N4 C4 -6.8(3)
C3 N5 C1 N1 -72.6(2)
C3 N5 C1 C4 48.4(3)
N2 N1 C1 N5 50.2(3)
C5 N1 C1 N5 -138.0(2)
N2 N1 C1 C4 -70.9(3)
C5 N1 C1 C4 100.9(3)
N1 N2 C2 C11 175.6(2)
N1 N2 C2 C3 -7.8(4)
C1 N5 C3 N3 -66.6(3)
C1 N5 C3 C2 53.9(2)
N4 N3 C3 N5 46.8(3)
C17 N3 C3 N5 -129.9(3)
N4 N3 C3 C2 -71.2(3)
C17 N3 C3 C2 112.1(3)
N2 C2 C3 N5 -15.4(3)
C11 C2 C3 N5 161.2(2)
N2 C2 C3 N3 104.7(3)
C11 C2 C3 N3 -78.7(3)
N3 N4 C4 C23 179.0(2)
N3 N4 C4 C1 -10.8(4)
N5 C1 C4 N4 -11.7(3)
N1 C1 C4 N4 107.0(3)
N5 C1 C4 C23 158.6(2)
N1 C1 C4 C23 -82.7(3)
N2 N1 C5 C10 23.7(4)
C1 N1 C5 C10 -148.0(3)
N2 N1 C5 C6 -155.1(2)
C1 N1 C5 C6 33.3(4)
C10 C5 C6 C7 -0.2(4)
N1 C5 C6 C7 178.6(2)
C5 C6 C7 C8 0.3(4)
C6 C7 C8 C9 0.0(5)
C6 C7 C8 Cl1 179.4(2)
C7 C8 C9 C10 -0.4(5)
Cl1 C8 C9 C10 -179.8(3)
C8 C9 C10 C5 0.5(5)
C6 C5 C10 C9 -0.1(4)
N1 C5 C10 C9 -178.9(3)
N2 C2 C11 O1 -174.6(2)
C3 C2 C11 O1 8.5(4)
N2 C2 C11 C12 4.5(4)
C3 C2 C11 C12 -172.4(2)
O1 C11 C12 C14 5.9(4)
C2 C11 C12 C14 -173.1(3)
O1 C11 C12 S1 -169.4(2)
C2 C11 C12 S1 11.6(4)
C13 S1 C12 C14 -0.2(2)
C13 S1 C12 C11 175.7(3)
C14 N6 C13 C15 177.6(3)
C14 N6 C13 S1 -1.4(4)
C12 S1 C13 N6 0.9(3)
C12 S1 C13 C15 -178.1(3)
C13 N6 C14 C12 1.2(4)
C13 N6 C14 C16 -178.3(3)
C11 C12 C14 N6 -176.4(3)
S1 C12 C14 N6 -0.5(3)
C11 C12 C14 C16 3.0(5)
S1 C12 C14 C16 178.9(3)
N4 N3 C17 C22 20.5(4)
C3 N3 C17 C22 -162.8(3)
N4 N3 C17 C18 -160.0(3)
C3 N3 C17 C18 16.7(4)
C22 C17 C18 C19 0.5(5)
N3 C17 C18 C19 -179.1(3)
C17 C18 C19 C20 0.4(5)
C18 C19 C20 C21 -0.5(6)
C18 C19 C20 Cl2 177.3(3)
C19 C20 C21 C22 -0.3(6)
Cl2 C20 C21 C22 -178.2(3)
C18 C17 C22 C21 -1.4(5)
N3 C17 C22 C21 178.2(3)
C20 C21 C22 C17 1.3(6)
N4 C4 C23 O2 169.4(2)
C1 C4 C23 O2 -1.4(3)
N4 C4 C23 C24 -12.5(4)
C1 C4 C23 C24 176.8(2)
O2 C23 C24 C26 -5.1(4)
C4 C23 C24 C26 176.8(2)
O2 C23 C24 S2 170.4(2)
C4 C23 C24 S2 -7.7(4)
C25 S2 C24 C26 0.7(2)
C25 S2 C24 C23 -175.4(2)
C26 N7 C25 C27 -176.6(3)
C26 N7 C25 S2 2.2(4)
C24 S2 C25 N7 -1.8(3)
C24 S2 C25 C27 177.1(3)
C25 N7 C26 C24 -1.6(4)
C25 N7 C26 C28 178.1(3)
C23 C24 C26 N7 176.4(2)
S2 C24 C26 N7 0.3(3)
C23 C24 C26 C28 -3.3(5)
S2 C24 C26 C28 -179.4(3)
